data_2021133
loop_
_publ_author_name
'Nisar, Madiha'
'Wong, Lawrence W.-Y.'
'Sung, Herman H.-Y.'
'Haynes, Richard K.'
'Williams, Ian D.'

_publ_section_title
;
 Cocrystals of the antimalarial drug 11-azaartemisinin with three alkenoic
 acids of 1:1 or 2:1 stoichiometry
;
_journal_coeditor_code LF3073
_journal_issue 6
_journal_name_full 'Acta Crystallographica Section C'
_journal_page_first
;
;
_journal_paper_doi 10.1107/S2053229618006320
_journal_volume 74
_journal_year 2018
_chemical_formula_iupac 'C15 H23 N O4, C9 H8 O2'
_chemical_formula_moiety 'C15 H23 N O4, C9 H8 O2'
_chemical_formula_sum 'C24 H31 N O6'
_chemical_formula_weight 429.50
_chemical_name_common
;
11-Azaartemisinin--<i>trans</i>-cinnamic acid (1/1)
;
_chemical_name_systematic
'1,5,9-Trimethyl-14,15,16-trioxa-11-azatetracyclo[10.3.1.0^4,13^.0^8,13^]hexadecan-10-one--(2<i>E</i>)-3-Phenylprop-2-enoic acid (1/1)'
_space_group_crystal_system triclinic
_space_group_IT_number 1
_space_group_name_Hall 'P 1'
_space_group_name_H-M_alt 'P 1'
_symmetry_space_group_name_Hall 'P 1'
_symmetry_space_group_name_H-M 'P 1'
_atom_sites_solution_hydrogens mixed
_atom_sites_solution_primary direct
_audit_creation_method
;
Olex2 1.2-beta
(compiled 2018.02.02 svn.r3481 for OlexSys, GUI svn.r5470)
;
_cell_angle_alpha 91.085(4)
_cell_angle_beta 110.515(4)
_cell_angle_gamma 93.998(3)
_cell_formula_units_Z 2
_cell_length_a 9.5552(4)
_cell_length_b 10.3175(5)
_cell_length_c 11.9645(6)
_cell_measurement_reflns_used 8241
_cell_measurement_temperature 99.97(11)
_cell_measurement_theta_max 75.3200
_cell_measurement_theta_min 3.9390
_cell_volume 1100.85(9)
_computing_cell_refinement
;
CrysAlis PRO (Rigaku OD, 2015)
;
_computing_data_collection
;
CrysAlis PRO (Rigaku OD, 2015)
;
_computing_data_reduction
;
CrysAlis PRO (Rigaku OD, 2015)
;
_computing_molecular_graphics
;
OLEX2 (Dolomanov <i>et al.</i>, 2009)
;
_computing_publication_material
;
OLEX2 (Dolomanov <i>et al.</i>, 2009)
;
_computing_structure_refinement
;
SHELXL2014 (Sheldrick, 2015)
;
_computing_structure_solution
;
SHELXS97 (Sheldrick, 2008)
;
_diffrn_ambient_temperature 99.97(11)
_diffrn_detector_area_resol_mean 10.3577
_diffrn_measured_fraction_theta_full 1.000
_diffrn_measured_fraction_theta_max 1.000
_diffrn_measurement_device 'kappa diffractometer'
_diffrn_measurement_device_type 'Rigaku SuperNova Dual Source diffractometer with an Atlas detector'
_diffrn_measurement_method '\w scans'
_diffrn_radiation_monochromator mirror
_diffrn_radiation_type CuK\a
_diffrn_radiation_wavelength 1.54184
_diffrn_reflns_av_R_equivalents 0.0319
_diffrn_reflns_limit_h_max 11
_diffrn_reflns_limit_h_min -11
_diffrn_reflns_limit_k_max 12
_diffrn_reflns_limit_k_min -12
_diffrn_reflns_limit_l_max 14
_diffrn_reflns_limit_l_min -14
_diffrn_reflns_number 16397
_diffrn_reflns_theta_full 66.500
_diffrn_reflns_theta_max 67.486
_diffrn_reflns_theta_min 3.949
_exptl_absorpt_coefficient_mu 0.758
_exptl_absorpt_correction_T_max 1.00000
_exptl_absorpt_correction_T_min 0.93419
_exptl_absorpt_correction_type multi-scan
_exptl_absorpt_process_details
;
(CrysAlis PRO; Rigaku OD, 2015)
;
_exptl_crystal_colour colourless
_exptl_crystal_density_diffrn 1.296
_exptl_crystal_density_method 'not measured'
_exptl_crystal_description plate
_exptl_crystal_F_000 460
_exptl_crystal_size_max 0.2
_exptl_crystal_size_mid 0.2
_exptl_crystal_size_min 0.03
_refine_diff_density_max 0.164
_refine_diff_density_min -0.176
_refine_ls_abs_structure_details
;
Flack <i>x</i> determined using 2859 quotients [(I+)-(I-)]/[(I+)+(I-)]
(Parsons <i>et al.</i>,  2013)
;
_refine_ls_abs_structure_Flack -0.05(8)
_refine_ls_extinction_method none
_refine_ls_goodness_of_fit_ref 1.001
_refine_ls_hydrogen_treatment mixed
_refine_ls_matrix_type full
_refine_ls_number_parameters 581
_refine_ls_number_reflns 7242
_refine_ls_number_restraints 3
_refine_ls_restrained_S_all 1.001
_refine_ls_R_factor_all 0.0354
_refine_ls_R_factor_gt 0.0315
_refine_ls_shift/su_max 0.000
_refine_ls_shift/su_mean 0.000
_refine_ls_structure_factor_coef Fsqd
_refine_ls_weighting_details 'w=1/[\s^2^(Fo^2^)+(0.0420P)^2^+0.0075P] where P=(Fo^2^+2Fc^2^)/3'
_refine_ls_weighting_scheme calc
_refine_ls_wR_factor_gt 0.0745
_refine_ls_wR_factor_ref 0.0769
_reflns_number_gt 6766
_reflns_number_total 7242
_reflns_threshold_expression 'I > 2\s(I)'
_cod_data_source_file lf3073sup1.cif
_cod_data_source_block madiha47cult
_cod_original_cell_volume 1100.84(9)
_cod_database_code 2021133
_shelx_space_group_comment
;
The symmetry employed for this shelxl refinement is uniquely defined
by the following loop, which should always be used as a source of
symmetry information in preference to the above space-group names.
They are only intended as comments.
;
_shelx_estimated_absorpt_t_min 0.863
_shelx_estimated_absorpt_t_max 0.978
_shelxl_version_number 2.014

loop_
_space_group_symop_operation_xyz
'x, y, z'

loop_
_atom_site_type_symbol
_atom_site_label
_atom_site_fract_x
_atom_site_fract_y
_atom_site_fract_z
_atom_site_U_iso_or_equiv
_atom_site_adp_type
_atom_site_calc_flag
_atom_site_occupancy
O O1 0.92939(18) 0.23922(16) 0.90910(15) 0.0179(4) Uani d 1
O O2 0.93313(19) 0.10373(16) 0.86936(16) 0.0196(4) Uani d 1
O O3 0.83959(18) 0.13856(16) 0.66720(15) 0.0181(4) Uani d 1
O O10 0.44598(19) 0.11831(17) 0.79596(17) 0.0231(4) Uani d 1
N N11 0.6261(2) 0.1556(2) 0.71765(19) 0.0178(4) Uani d 1
H H11 0.584(3) 0.088(3) 0.665(3) 0.023(8) Uiso d 1
C C1 0.8452(2) 0.3157(2) 0.8100(2) 0.0156(5) Uani d 1
C C2 0.7533(2) 0.2275(2) 0.7011(2) 0.0162(5) Uani d 1
H H2 0.7124 0.2849 0.6326 0.019 Uiso calc 1
C C3 0.9700(3) 0.1068(3) 0.7645(2) 0.0199(5) Uani d 1
C C4 1.1033(3) 0.2056(2) 0.7772(2) 0.0209(5) Uani d 1
H H4A 1.1661 0.2179 0.8628 0.025 Uiso calc 1
H H4B 1.1652 0.1688 0.7351 0.025 Uiso calc 1
C C5 1.0595(3) 0.3376(3) 0.7283(2) 0.0204(5) Uani d 1
H H5A 1.0066 0.3259 0.6409 0.024 Uiso calc 1
H H5B 1.1525 0.3942 0.7417 0.024 Uiso calc 1
C C6 0.8854(3) 0.5194(2) 0.7022(2) 0.0186(5) Uani d 1
H H6 0.8259 0.4804 0.6207 0.022 Uiso calc 1
C C7 0.7788(3) 0.5856(2) 0.7506(2) 0.0206(5) Uani d 1
H H7A 0.8381 0.6343 0.8264 0.025 Uiso calc 1
H H7B 0.7257 0.6490 0.6928 0.025 Uiso calc 1
C C8 0.6634(3) 0.4898(2) 0.7727(2) 0.0199(5) Uani d 1
H H8A 0.5975 0.4463 0.6961 0.024 Uiso calc 1
H H8B 0.6002 0.5373 0.8070 0.024 Uiso calc 1
C C9 0.6359(3) 0.2899(2) 0.8923(2) 0.0191(5) Uani d 1
H H9 0.7003 0.2458 0.9637 0.023 Uiso calc 1
C C10 0.5617(2) 0.1829(2) 0.7963(2) 0.0178(5) Uani d 1
C C11 0.9596(3) 0.4090(2) 0.7818(2) 0.0170(5) Uani d 1
H H11B 1.0273 0.4513 0.8597 0.020 Uiso calc 1
C C12 0.7417(3) 0.3877(2) 0.8588(2) 0.0160(5) Uani d 1
H H12 0.8072 0.4358 0.9345 0.019 Uiso calc 1
C C13 0.9972(3) -0.0316(3) 0.7412(3) 0.0254(6) Uani d 1
H H13A 0.9165 -0.0906 0.7490 0.038 Uiso calc 1
H H13B 1.0935 -0.0525 0.7992 0.038 Uiso calc 1
H H13C 0.9992 -0.0418 0.6601 0.038 Uiso calc 1
C C14 1.0053(3) 0.6191(2) 0.6906(3) 0.0251(6) Uani d 1
H H14A 1.0755 0.6477 0.7703 0.038 Uiso calc 1
H H14B 0.9573 0.6941 0.6491 0.038 Uiso calc 1
H H14C 1.0598 0.5792 0.6449 0.038 Uiso calc 1
C C15 0.5199(3) 0.3540(3) 0.9310(3) 0.0275(6) Uani d 1
H H15A 0.4472 0.3911 0.8618 0.041 Uiso calc 1
H H15B 0.5703 0.4233 0.9920 0.041 Uiso calc 1
H H15C 0.4677 0.2888 0.9642 0.041 Uiso calc 1
O O1A 0.30814(19) 0.69183(16) -0.03903(15) 0.0186(4) Uani d 1
O O2A 0.30912(19) 0.55827(16) 0.00256(16) 0.0188(4) Uani d 1
O O3A 0.39526(18) 0.61595(17) 0.20465(15) 0.0180(4) Uani d 1
O O10A 0.7903(2) 0.64839(19) 0.08281(18) 0.0258(4) Uani d 1
N N11A 0.6093(2) 0.6674(2) 0.15962(19) 0.0179(4) Uani d 1
H H11A 0.651(3) 0.607(3) 0.213(3) 0.023(8) Uiso d 1
C C1A 0.3856(3) 0.7863(2) 0.0603(2) 0.0164(5) Uani d 1
C C2A 0.4764(2) 0.7184(2) 0.1714(2) 0.0156(5) Uani d 1
H H2A 0.5116 0.7852 0.2392 0.019 Uiso calc 1
C C3A 0.2687(3) 0.5581(2) 0.1054(2) 0.0196(5) Uani d 1
C C4A 0.1311(3) 0.6335(2) 0.0908(2) 0.0208(5) Uani d 1
H H4AA 0.0684 0.6309 0.0050 0.025 Uiso calc 1
H H4AB 0.0711 0.5885 0.1334 0.025 Uiso calc 1
C C5A 0.1666(3) 0.7751(3) 0.1370(2) 0.0217(5) Uani d 1
H H5AA 0.2191 0.7767 0.2246 0.026 Uiso calc 1
H H5AB 0.0707 0.8147 0.1221 0.026 Uiso calc 1
C C6A 0.3256(3) 0.9885(2) 0.1586(2) 0.0198(5) Uani d 1
H H6A 0.3835 0.9660 0.2422 0.024 Uiso calc 1
C C7A 0.4308(3) 1.0683(2) 0.1120(2) 0.0227(6) Uani d 1
H H7AA 0.4767 1.1444 0.1677 0.027 Uiso calc 1
H H7AB 0.3720 1.1013 0.0337 0.027 Uiso calc 1
C C8A 0.5556(3) 0.9919(2) 0.0976(2) 0.0196(5) Uani d 1
H H8AA 0.6199 0.9640 0.1765 0.024 Uiso calc 1
H H8AB 0.6189 1.0482 0.0650 0.024 Uiso calc 1
C C9A 0.6023(3) 0.7924(2) -0.0146(2) 0.0195(5) Uani d 1
H H9A 0.5441 0.7368 -0.0878 0.023 Uiso calc 1
C C10A 0.6747(3) 0.6990(2) 0.0810(2) 0.0195(5) Uani d 1
C C11A 0.2621(3) 0.8603(2) 0.0832(2) 0.0174(5) Uani d 1
H H11C 0.1933 0.8849 0.0034 0.021 Uiso calc 1
C C12A 0.4872(3) 0.8725(2) 0.0131(2) 0.0168(5) Uani d 1
H H12A 0.4218 0.9051 -0.0644 0.020 Uiso calc 1
C C13A 0.2480(3) 0.4165(3) 0.1288(3) 0.0236(6) Uani d 1
H H13D 0.3356 0.3728 0.1285 0.035 Uiso calc 1
H H13E 0.1580 0.3761 0.0663 0.035 Uiso calc 1
H H13F 0.2369 0.4086 0.2068 0.035 Uiso calc 1
C C14A 0.1971(3) 1.0681(3) 0.1616(3) 0.0254(6) Uani d 1
H H14D 0.1365 1.0885 0.0800 0.038 Uiso calc 1
H H14E 0.2385 1.1491 0.2096 0.038 Uiso calc 1
H H14F 0.1340 1.0175 0.1972 0.038 Uiso calc 1
C C15A 0.7206(3) 0.8741(3) -0.0468(3) 0.0289(6) Uani d 1
H H15D 0.7862 0.9263 0.0237 0.043 Uiso calc 1
H H15E 0.6712 0.9319 -0.1104 0.043 Uiso calc 1
H H15F 0.7803 0.8167 -0.0747 0.043 Uiso calc 1
O O21 0.3439(2) -0.1075(2) 0.69320(19) 0.0321(5) Uani d 1
H H21 0.375(4) -0.021(4) 0.719(3) 0.033(9) Uiso d 1
O O22 0.4631(2) -0.08116(19) 0.56236(19) 0.0302(4) Uani d 1
C C21 0.3923(3) -0.1499(3) 0.6092(3) 0.0241(6) Uani d 1
C C22 0.3549(3) -0.2909(3) 0.5833(3) 0.0255(6) Uani d 1
H H22 0.2991 -0.3361 0.6245 0.031 Uiso calc 1
C C23 0.3953(3) -0.3579(3) 0.5052(2) 0.0228(6) Uani d 1
H H23 0.4416 -0.3098 0.4588 0.027 Uiso calc 1
C C24 0.3750(3) -0.4995(3) 0.4845(2) 0.0214(5) Uani d 1
C C25 0.2707(3) -0.5764(3) 0.5172(3) 0.0259(6) Uani d 1
H H25 0.2044 -0.5358 0.5476 0.031 Uiso calc 1
C C26 0.2623(3) -0.7104(3) 0.5059(3) 0.0284(6) Uani d 1
H H26 0.1913 -0.7611 0.5294 0.034 Uiso calc 1
C C27 0.3575(3) -0.7713(3) 0.4604(3) 0.0285(6) Uani d 1
H H27 0.3532 -0.8635 0.4540 0.034 Uiso calc 1
C C28 0.4586(3) -0.6963(3) 0.4245(2) 0.0279(6) Uani d 1
H H28 0.5223 -0.7374 0.3917 0.033 Uiso calc 1
C C29 0.4677(3) -0.5616(3) 0.4362(2) 0.0238(6) Uani d 1
H H29 0.5375 -0.5112 0.4111 0.029 Uiso calc 1
O O21A 0.8798(2) 0.4353(2) 0.1824(2) 0.0307(5) Uani d 1
H H21A 0.852(5) 0.523(4) 0.157(4) 0.053(11) Uiso d 1
O O22A 0.7572(2) 0.4507(2) 0.31047(19) 0.0313(5) Uani d 1
C C21A 0.8306(3) 0.3895(3) 0.2653(3) 0.0245(6) Uani d 1
C C22A 0.8714(3) 0.2555(3) 0.2932(3) 0.0258(6) Uani d 1
H H22A 0.9327 0.2173 0.2562 0.031 Uiso calc 1
C C23A 0.8256(3) 0.1862(3) 0.3683(2) 0.0224(6) Uani d 1
H H23A 0.7725 0.2288 0.4102 0.027 Uiso calc 1
C C24A 0.8507(3) 0.0492(3) 0.3915(2) 0.0224(6) Uani d 1
C C25A 0.9668(3) -0.0103(3) 0.3705(3) 0.0304(6) Uani d 1
H H25A 1.0381 0.0409 0.3477 0.036 Uiso calc 1
C C26A 0.9795(4) -0.1421(3) 0.3823(3) 0.0391(8) Uani d 1
H H26A 1.0587 -0.1809 0.3669 0.047 Uiso calc 1
C C27A 0.8777(4) -0.2178(3) 0.4163(3) 0.0398(8) Uani d 1
H H27A 0.8851 -0.3090 0.4226 0.048 Uiso calc 1
C C28A 0.7651(4) -0.1603(3) 0.4412(3) 0.0362(7) Uani d 1
H H28A 0.6962 -0.2118 0.4663 0.043 Uiso calc 1
C C29A 0.7517(3) -0.0272(3) 0.4298(2) 0.0266(6) Uani d 1
H H29A 0.6746 0.0116 0.4482 0.032 Uiso calc 1

loop_
_atom_site_aniso_label
_atom_site_aniso_U_11
_atom_site_aniso_U_22
_atom_site_aniso_U_33
_atom_site_aniso_U_12
_atom_site_aniso_U_13
_atom_site_aniso_U_23
O1 0.0202(8) 0.0152(8) 0.0160(9) 0.0040(6) 0.0032(7) -0.0005(7)
O2 0.0238(9) 0.0156(8) 0.0198(9) 0.0046(7) 0.0077(7) 0.0005(7)
O3 0.0175(8) 0.0203(9) 0.0169(9) 0.0050(7) 0.0062(7) -0.0007(7)
O10 0.0192(8) 0.0226(9) 0.0303(10) -0.0013(7) 0.0127(8) -0.0013(8)
N11 0.0162(9) 0.0182(10) 0.0176(10) -0.0011(8) 0.0050(8) -0.0019(9)
C1 0.0133(10) 0.0171(12) 0.0159(12) 0.0028(9) 0.0041(9) 0.0025(10)
C2 0.0135(10) 0.0181(12) 0.0172(12) 0.0034(9) 0.0053(9) 0.0013(10)
C3 0.0183(11) 0.0226(13) 0.0206(13) 0.0069(10) 0.0079(10) 0.0037(10)
C4 0.0153(11) 0.0242(13) 0.0248(14) 0.0042(10) 0.0086(10) 0.0011(11)
C5 0.0167(11) 0.0240(13) 0.0225(14) 0.0024(9) 0.0093(10) 0.0025(10)
C6 0.0202(12) 0.0175(12) 0.0189(12) 0.0030(9) 0.0073(10) 0.0031(10)
C7 0.0221(12) 0.0178(12) 0.0224(13) 0.0061(10) 0.0076(10) 0.0048(10)
C8 0.0183(11) 0.0194(12) 0.0235(13) 0.0056(9) 0.0084(10) 0.0009(10)
C9 0.0183(11) 0.0206(12) 0.0195(13) 0.0015(9) 0.0080(10) -0.0007(10)
C10 0.0151(11) 0.0164(12) 0.0219(13) 0.0028(9) 0.0063(10) 0.0016(10)
C11 0.0143(11) 0.0191(12) 0.0167(12) 0.0023(9) 0.0041(9) 0.0008(10)
C12 0.0159(10) 0.0164(11) 0.0169(12) 0.0020(9) 0.0072(9) -0.0005(10)
C13 0.0274(13) 0.0232(14) 0.0282(15) 0.0090(10) 0.0117(11) 0.0012(11)
C14 0.0275(13) 0.0187(13) 0.0299(15) -0.0005(10) 0.0115(11) 0.0062(11)
C15 0.0264(13) 0.0266(14) 0.0349(16) -0.0007(11) 0.0185(12) -0.0060(12)
O1A 0.0225(8) 0.0158(8) 0.0154(9) 0.0020(7) 0.0042(7) 0.0003(7)
O2A 0.0230(8) 0.0137(8) 0.0200(9) 0.0023(6) 0.0076(7) 0.0012(7)
O3A 0.0165(8) 0.0191(8) 0.0179(9) -0.0010(6) 0.0056(7) 0.0022(7)
O10A 0.0205(9) 0.0256(9) 0.0369(11) 0.0081(7) 0.0155(8) 0.0090(8)
N11A 0.0146(9) 0.0191(10) 0.0196(11) 0.0052(8) 0.0046(8) 0.0056(9)
C1A 0.0153(10) 0.0178(12) 0.0149(11) 0.0015(9) 0.0037(9) -0.0013(10)
C2A 0.0145(11) 0.0168(12) 0.0160(12) 0.0009(9) 0.0060(9) 0.0025(9)
C3A 0.0158(11) 0.0220(13) 0.0196(13) 0.0002(9) 0.0045(10) 0.0008(10)
C4A 0.0156(11) 0.0214(13) 0.0257(14) 0.0009(9) 0.0078(10) 0.0030(11)
C5A 0.0187(11) 0.0217(13) 0.0266(14) 0.0040(9) 0.0101(10) 0.0003(11)
C6A 0.0215(12) 0.0182(12) 0.0196(12) 0.0031(9) 0.0070(10) 0.0003(10)
C7A 0.0271(13) 0.0173(12) 0.0234(14) 0.0021(10) 0.0087(11) 0.0005(10)
C8A 0.0197(12) 0.0178(12) 0.0224(13) -0.0008(9) 0.0091(10) 0.0019(10)
C9A 0.0197(12) 0.0201(12) 0.0208(13) 0.0041(10) 0.0091(10) 0.0047(10)
C10A 0.0174(11) 0.0186(12) 0.0230(13) 0.0006(9) 0.0077(10) 0.0010(10)
C11A 0.0163(11) 0.0174(12) 0.0181(12) 0.0041(9) 0.0051(9) 0.0016(10)
C12A 0.0189(11) 0.0170(12) 0.0155(12) 0.0021(9) 0.0070(9) 0.0021(10)
C13A 0.0221(12) 0.0198(13) 0.0276(14) 0.0004(10) 0.0073(11) 0.0029(11)
C14A 0.0313(14) 0.0212(13) 0.0273(14) 0.0073(11) 0.0138(12) -0.0003(11)
C15A 0.0297(14) 0.0271(14) 0.0399(17) 0.0081(11) 0.0230(13) 0.0129(12)
O21 0.0354(11) 0.0267(11) 0.0385(12) -0.0072(8) 0.0206(9) -0.0075(9)
O22 0.0379(11) 0.0247(10) 0.0326(11) -0.0033(8) 0.0192(9) 0.0004(9)
C21 0.0202(12) 0.0253(14) 0.0263(14) 0.0009(10) 0.0078(11) 0.0004(11)
C22 0.0243(13) 0.0244(14) 0.0297(15) -0.0040(10) 0.0129(11) 0.0018(11)
C23 0.0185(12) 0.0265(14) 0.0223(14) -0.0011(10) 0.0062(11) 0.0039(11)
C24 0.0191(11) 0.0272(14) 0.0165(12) 0.0046(10) 0.0040(10) 0.0018(10)
C25 0.0245(13) 0.0269(15) 0.0273(15) 0.0001(11) 0.0110(11) -0.0026(12)
C26 0.0330(15) 0.0264(14) 0.0255(15) -0.0039(11) 0.0111(12) 0.0015(12)
C27 0.0339(14) 0.0236(14) 0.0215(14) 0.0076(11) 0.0009(11) 0.0000(11)
C28 0.0254(13) 0.0364(16) 0.0208(14) 0.0139(11) 0.0047(11) -0.0005(12)
C29 0.0198(12) 0.0342(15) 0.0169(13) 0.0034(10) 0.0055(10) 0.0022(11)
O21A 0.0329(10) 0.0290(11) 0.0409(12) 0.0123(8) 0.0238(9) 0.0148(9)
O22A 0.0369(11) 0.0286(11) 0.0368(12) 0.0122(9) 0.0213(9) 0.0077(9)
C21A 0.0181(12) 0.0260(14) 0.0289(15) 0.0024(10) 0.0076(11) 0.0013(11)
C22A 0.0264(13) 0.0270(14) 0.0282(15) 0.0067(10) 0.0141(11) 0.0034(11)
C23A 0.0179(12) 0.0271(14) 0.0216(13) 0.0036(10) 0.0061(10) -0.0015(11)
C24A 0.0250(13) 0.0254(14) 0.0155(12) -0.0013(10) 0.0063(10) 0.0004(10)
C25A 0.0374(16) 0.0302(15) 0.0284(16) 0.0097(12) 0.0162(13) 0.0059(12)
C26A 0.058(2) 0.0341(17) 0.0297(16) 0.0186(15) 0.0187(15) 0.0044(13)
C27A 0.066(2) 0.0233(15) 0.0205(15) 0.0045(14) 0.0036(15) 0.0007(12)
C28A 0.0427(17) 0.0352(17) 0.0198(15) -0.0128(13) 0.0000(13) 0.0062(12)
C29A 0.0247(13) 0.0337(15) 0.0166(13) -0.0026(11) 0.0025(10) 0.0013(11)

loop_
_atom_type_symbol
_atom_type_description
_atom_type_scat_dispersion_real
_atom_type_scat_dispersion_imag
_atom_type_scat_source
C C 0.0181 0.0091 'International Tables Vol C Tables 4.2.6.8 and 6.1.1.4'
H H 0.0000 0.0000 'International Tables Vol C Tables 4.2.6.8 and 6.1.1.4'
N N 0.0311 0.0180 'International Tables Vol C Tables 4.2.6.8 and 6.1.1.4'
O O 0.0492 0.0322 'International Tables Vol C Tables 4.2.6.8 and 6.1.1.4'

loop_
_geom_angle_atom_site_label_1
_geom_angle_atom_site_label_2
_geom_angle_atom_site_label_3
_geom_angle
C1 O1 O2 111.60(16)
C3 O2 O1 107.83(17)
C2 O3 C3 113.49(18)
C2 N11 H11 115(2)
C10 N11 H11 117(2)
C10 N11 C2 127.4(2)
O1 C1 C2 110.92(19)
O1 C1 C11 107.09(17)
O1 C1 C12 104.17(19)
C2 C1 C11 111.3(2)
C2 C1 C12 110.68(18)
C11 C1 C12 112.40(19)
O3 C2 N11 108.92(19)
O3 C2 C1 113.32(18)
O3 C2 H2 107.3
N11 C2 C1 112.5(2)
N11 C2 H2 107.3
C1 C2 H2 107.3
O2 C3 O3 108.00(19)
O2 C3 C4 112.4(2)
O2 C3 C13 104.8(2)
O3 C3 C4 110.2(2)
O3 C3 C13 107.2(2)
C13 C3 C4 113.9(2)
C3 C4 H4A 108.6
C3 C4 H4B 108.6
H4A C4 H4B 107.6
C5 C4 C3 114.4(2)
C5 C4 H4A 108.6
C5 C4 H4B 108.6
C4 C5 H5A 108.3
C4 C5 H5B 108.3
C4 C5 C11 116.1(2)
H5A C5 H5B 107.4
C11 C5 H5A 108.3
C11 C5 H5B 108.3
C7 C6 H6 108.1
C7 C6 C11 111.5(2)
C7 C6 C14 110.5(2)
C11 C6 H6 108.1
C14 C6 H6 108.1
C14 C6 C11 110.3(2)
C6 C7 H7A 109.0
C6 C7 H7B 109.0
H7A C7 H7B 107.8
C8 C7 C6 113.0(2)
C8 C7 H7A 109.0
C8 C7 H7B 109.0
C7 C8 H8A 109.6
C7 C8 H8B 109.6
C7 C8 C12 110.37(19)
H8A C8 H8B 108.1
C12 C8 H8A 109.6
C12 C8 H8B 109.6
C10 C9 H9 106.1
C10 C9 C12 113.3(2)
C10 C9 C15 111.1(2)
C12 C9 H9 106.1
C15 C9 H9 106.1
C15 C9 C12 113.4(2)
O10 C10 N11 121.1(2)
O10 C10 C9 119.9(2)
N11 C10 C9 118.9(2)
C1 C11 C5 112.6(2)
C1 C11 C6 112.55(19)
C1 C11 H11B 106.7
C5 C11 C6 111.1(2)
C5 C11 H11B 106.7
C6 C11 H11B 106.7
C1 C12 H12 106.9
C8 C12 C1 110.7(2)
C8 C12 C9 114.8(2)
C8 C12 H12 106.9
C9 C12 C1 110.25(19)
C9 C12 H12 106.9
C3 C13 H13A 109.5
C3 C13 H13B 109.5
C3 C13 H13C 109.5
H13A C13 H13B 109.5
H13A C13 H13C 109.5
H13B C13 H13C 109.5
C6 C14 H14A 109.5
C6 C14 H14B 109.5
C6 C14 H14C 109.5
H14A C14 H14B 109.5
H14A C14 H14C 109.5
H14B C14 H14C 109.5
C9 C15 H15A 109.5
C9 C15 H15B 109.5
C9 C15 H15C 109.5
H15A C15 H15B 109.5
H15A C15 H15C 109.5
H15B C15 H15C 109.5
C1A O1A O2A 111.33(17)
C3A O2A O1A 108.75(16)
C2A O3A C3A 113.09(19)
C2A N11A H11A 115(2)
C10A N11A H11A 117.7(19)
C10A N11A C2A 127.8(2)
O1A C1A C2A 111.0(2)
O1A C1A C11A 106.24(18)
O1A C1A C12A 103.84(19)
C2A C1A C11A 111.1(2)
C2A C1A C12A 111.35(19)
C12A C1A C11A 113.0(2)
O3A C2A N11A 107.88(19)
O3A C2A C1A 114.55(18)
O3A C2A H2A 107.3
N11A C2A C1A 112.2(2)
N11A C2A H2A 107.3
C1A C2A H2A 107.3
O2A C3A O3A 108.09(19)
O2A C3A C4A 112.7(2)
O2A C3A C13A 104.8(2)
O3A C3A C4A 109.4(2)
O3A C3A C13A 107.5(2)
C13A C3A C4A 114.0(2)
C3A C4A H4AA 108.6
C3A C4A H4AB 108.6
H4AA C4A H4AB 107.5
C5A C4A C3A 114.8(2)
C5A C4A H4AA 108.6
C5A C4A H4AB 108.6
C4A C5A H5AA 108.2
C4A C5A H5AB 108.2
C4A C5A C11A 116.3(2)
H5AA C5A H5AB 107.4
C11A C5A H5AA 108.2
C11A C5A H5AB 108.2
C7A C6A H6A 108.1
C7A C6A C11A 111.8(2)
C7A C6A C14A 110.4(2)
C11A C6A H6A 108.1
C14A C6A H6A 108.1
C14A C6A C11A 110.1(2)
C6A C7A H7AA 108.9
C6A C7A H7AB 108.9
C6A C7A C8A 113.4(2)
H7AA C7A H7AB 107.7
C8A C7A H7AA 108.9
C8A C7A H7AB 108.9
C7A C8A H8AA 109.7
C7A C8A H8AB 109.7
C7A C8A C12A 109.8(2)
H8AA C8A H8AB 108.2
C12A C8A H8AA 109.7
C12A C8A H8AB 109.7
C10A C9A H9A 105.8
C10A C9A C12A 113.8(2)
C10A C9A C15A 110.9(2)
C12A C9A H9A 105.8
C15A C9A H9A 105.8
C15A C9A C12A 114.0(2)
O10A C10A N11A 120.7(2)
O10A C10A C9A 120.3(2)
N11A C10A C9A 119.0(2)
C1A C11A H11C 106.7
C5A C11A C1A 112.5(2)
C5A C11A C6A 111.4(2)
C5A C11A H11C 106.7
C6A C11A C1A 112.39(19)
C6A C11A H11C 106.7
C1A C12A C8A 110.5(2)
C1A C12A C9A 110.8(2)
C1A C12A H12A 106.9
C8A C12A C9A 114.6(2)
C8A C12A H12A 106.9
C9A C12A H12A 106.9
C3A C13A H13D 109.5
C3A C13A H13E 109.5
C3A C13A H13F 109.5
H13D C13A H13E 109.5
H13D C13A H13F 109.5
H13E C13A H13F 109.5
C6A C14A H14D 109.5
C6A C14A H14E 109.5
C6A C14A H14F 109.5
H14D C14A H14E 109.5
H14D C14A H14F 109.5
H14E C14A H14F 109.5
C9A C15A H15D 109.5
C9A C15A H15E 109.5
C9A C15A H15F 109.5
H15D C15A H15E 109.5
H15D C15A H15F 109.5
H15E C15A H15F 109.5
C21 O21 H21 115(2)
O21 C21 C22 111.4(2)
O22 C21 O21 123.9(2)
O22 C21 C22 124.6(3)
C21 C22 H22 118.4
C23 C22 C21 123.3(3)
C23 C22 H22 118.4
C22 C23 H23 117.1
C22 C23 C24 125.8(3)
C24 C23 H23 117.1
C25 C24 C23 122.2(2)
C25 C24 C29 118.2(2)
C29 C24 C23 119.5(3)
C24 C25 H25 119.5
C26 C25 C24 121.1(3)
C26 C25 H25 119.5
C25 C26 H26 119.9
C25 C26 C27 120.2(3)
C27 C26 H26 119.9
C26 C27 H27 120.3
C28 C27 C26 119.4(3)
C28 C27 H27 120.3
C27 C28 H28 119.7
C27 C28 C29 120.5(3)
C29 C28 H28 119.7
C24 C29 H29 119.8
C28 C29 C24 120.5(3)
C28 C29 H29 119.8
C21A O21A H21A 116(2)
O21A C21A C22A 111.6(2)
O22A C21A O21A 123.5(3)
O22A C21A C22A 124.9(3)
C21A C22A H22A 118.8
C23A C22A C21A 122.5(2)
C23A C22A H22A 118.8
C22A C23A H23A 117.5
C22A C23A C24A 125.1(2)
C24A C23A H23A 117.5
C25A C24A C23A 122.2(3)
C29A C24A C23A 119.5(2)
C29A C24A C25A 118.2(3)
C24A C25A H25A 119.5
C26A C25A C24A 121.1(3)
C26A C25A H25A 119.5
C25A C26A H26A 119.9
C25A C26A C27A 120.3(3)
C27A C26A H26A 119.9
C26A C27A H27A 120.2
C28A C27A C26A 119.5(3)
C28A C27A H27A 120.2
C27A C28A H28A 119.7
C27A C28A C29A 120.5(3)
C29A C28A H28A 119.7
C24A C29A H29A 119.8
C28A C29A C24A 120.3(3)
C28A C29A H29A 119.8

loop_
_geom_bond_atom_site_label_1
_geom_bond_atom_site_label_2
_geom_bond_distance
O1 O2 1.475(2)
O1 C1 1.460(3)
O2 C3 1.418(3)
O3 C2 1.418(3)
O3 C3 1.439(3)
O10 C10 1.249(3)
N11 H11 0.90(3)
N11 C2 1.455(3)
N11 C10 1.328(3)
C1 C2 1.530(3)
C1 C11 1.536(3)
C1 C12 1.536(3)
C2 H2 1.0000
C3 C4 1.536(3)
C3 C13 1.508(3)
C4 H4A 0.9900
C4 H4B 0.9900
C4 C5 1.520(4)
C5 H5A 0.9900
C5 H5B 0.9900
C5 C11 1.541(3)
C6 H6 1.0000
C6 C7 1.529(3)
C6 C11 1.545(3)
C6 C14 1.530(4)
C7 H7A 0.9900
C7 H7B 0.9900
C7 C8 1.525(4)
C8 H8A 0.9900
C8 H8B 0.9900
C8 C12 1.530(4)
C9 H9 1.0000
C9 C10 1.520(3)
C9 C12 1.536(4)
C9 C15 1.528(3)
C11 H11B 1.0000
C12 H12 1.0000
C13 H13A 0.9800
C13 H13B 0.9800
C13 H13C 0.9800
C14 H14A 0.9800
C14 H14B 0.9800
C14 H14C 0.9800
C15 H15A 0.9800
C15 H15B 0.9800
C15 H15C 0.9800
O1A O2A 1.473(2)
O1A C1A 1.466(3)
O2A C3A 1.413(3)
O3A C2A 1.413(3)
O3A C3A 1.447(3)
O10A C10A 1.248(3)
N11A H11A 0.90(3)
N11A C2A 1.458(3)
N11A C10A 1.333(4)
C1A C2A 1.524(3)
C1A C11A 1.548(3)
C1A C12A 1.528(4)
C2A H2A 1.0000
C3A C4A 1.533(3)
C3A C13A 1.505(4)
C4A H4AA 0.9900
C4A H4AB 0.9900
C4A C5A 1.524(3)
C5A H5AA 0.9900
C5A H5AB 0.9900
C5A C11A 1.530(4)
C6A H6A 1.0000
C6A C7A 1.514(4)
C6A C11A 1.547(3)
C6A C14A 1.535(3)
C7A H7AA 0.9900
C7A H7AB 0.9900
C7A C8A 1.531(3)
C8A H8AA 0.9900
C8A H8AB 0.9900
C8A C12A 1.531(3)
C9A H9A 1.0000
C9A C10A 1.515(4)
C9A C12A 1.541(3)
C9A C15A 1.524(4)
C11A H11C 1.0000
C12A H12A 1.0000
C13A H13D 0.9800
C13A H13E 0.9800
C13A H13F 0.9800
C14A H14D 0.9800
C14A H14E 0.9800
C14A H14F 0.9800
C15A H15D 0.9800
C15A H15E 0.9800
C15A H15F 0.9800
O21 H21 0.93(4)
O21 C21 1.324(3)
O22 C21 1.220(4)
C21 C22 1.474(4)
C22 H22 0.9500
C22 C23 1.329(4)
C23 H23 0.9500
C23 C24 1.465(4)
C24 C25 1.396(4)
C24 C29 1.398(4)
C25 H25 0.9500
C25 C26 1.381(4)
C26 H26 0.9500
C26 C27 1.389(4)
C27 H27 0.9500
C27 C28 1.384(4)
C28 H28 0.9500
C28 C29 1.388(4)
C29 H29 0.9500
O21A H21A 0.98(4)
O21A C21A 1.319(4)
O22A C21A 1.224(3)
C21A C22A 1.475(4)
C22A H22A 0.9500
C22A C23A 1.328(4)
C23A H23A 0.9500
C23A C24A 1.465(4)
C24A C25A 1.399(4)
C24A C29A 1.393(4)
C25A H25A 0.9500
C25A C26A 1.379(4)
C26A H26A 0.9500
C26A C27A 1.381(5)
C27A H27A 0.9500
C27A C28A 1.381(5)
C28A H28A 0.9500
C28A C29A 1.392(4)
C29A H29A 0.9500

loop_
_geom_hbond_atom_site_label_D
_geom_hbond_atom_site_label_H
_geom_hbond_atom_site_label_A
_geom_hbond_distance_DH
_geom_hbond_distance_HA
_geom_hbond_distance_DA
_geom_hbond_angle_DHA
N11 H11 O22 0.90(3) 2.13(3) 3.019(3) 169(3)
N11A H11A O22A 0.90(3) 2.12(3) 3.009(3) 169(3)
O21 H21 O10 0.93(4) 1.66(4) 2.574(3) 167(3)
O21A H21A O10A 0.98(4) 1.61(4) 2.576(3) 166(4)

loop_
_geom_torsion_atom_site_label_1
_geom_torsion_atom_site_label_2
_geom_torsion_atom_site_label_3
_geom_torsion_atom_site_label_4
_geom_torsion
O1 O2 C3 O3 -75.1(2)
O1 O2 C3 C4 46.6(2)
O1 O2 C3 C13 170.81(17)
O1 C1 C2 O3 -52.4(3)
O1 C1 C2 N11 71.7(2)
O1 C1 C11 C5 68.4(2)
O1 C1 C11 C6 -165.09(18)
O1 C1 C12 C8 170.72(18)
O1 C1 C12 C9 -61.1(2)
O2 O1 C1 C2 14.0(2)
O2 O1 C1 C11 -107.65(19)
O2 O1 C1 C12 133.08(17)
O2 C3 C4 C5 -95.7(3)
O3 C3 C4 C5 24.8(3)
C1 O1 O2 C3 46.7(2)
C2 O3 C3 O2 35.4(3)
C2 O3 C3 C4 -87.7(2)
C2 O3 C3 C13 147.9(2)
C2 N11 C10 O10 174.9(2)
C2 N11 C10 C9 -8.5(4)
C2 C1 C11 C5 -53.0(3)
C2 C1 C11 C6 73.5(2)
C2 C1 C12 C8 -70.0(3)
C2 C1 C12 C9 58.2(3)
C3 O3 C2 N11 -99.8(2)
C3 O3 C2 C1 26.3(3)
C3 C4 C5 C11 57.2(3)
C4 C5 C11 C1 -36.1(3)
C4 C5 C11 C6 -163.4(2)
C6 C7 C8 C12 57.0(3)
C7 C6 C11 C1 49.3(3)
C7 C6 C11 C5 176.62(19)
C7 C8 C12 C1 -57.2(2)
C7 C8 C12 C9 177.2(2)
C10 N11 C2 O3 145.9(2)
C10 N11 C2 C1 19.4(3)
C10 C9 C12 C1 -47.0(3)
C10 C9 C12 C8 78.9(3)
C11 C1 C2 O3 66.7(3)
C11 C1 C2 N11 -169.17(18)
C11 C1 C12 C8 55.1(2)
C11 C1 C12 C9 -176.72(19)
C11 C6 C7 C8 -52.7(3)
C12 C1 C2 O3 -167.5(2)
C12 C1 C2 N11 -43.4(3)
C12 C1 C11 C5 -177.76(19)
C12 C1 C11 C6 -51.3(3)
C12 C9 C10 O10 -161.0(2)
C12 C9 C10 N11 22.3(3)
C13 C3 C4 C5 145.4(2)
C14 C6 C7 C8 -175.8(2)
C14 C6 C11 C1 172.5(2)
C14 C6 C11 C5 -60.2(3)
C15 C9 C10 O10 -32.0(3)
C15 C9 C10 N11 151.3(2)
C15 C9 C12 C1 -174.8(2)
C15 C9 C12 C8 -48.9(3)
O1A O2A C3A O3A -74.7(2)
O1A O2A C3A C4A 46.4(2)
O1A O2A C3A C13A 170.94(16)
O1A C1A C2A O3A -51.4(3)
O1A C1A C2A N11A 72.1(2)
O1A C1A C11A C5A 70.0(3)
O1A C1A C11A C6A -163.2(2)
O1A C1A C12A C8A 169.77(19)
O1A C1A C12A C9A -62.2(2)
O2A O1A C1A C2A 13.6(2)
O2A O1A C1A C11A -107.2(2)
O2A O1A C1A C12A 133.40(17)
O2A C3A C4A C5A -94.2(3)
O3A C3A C4A C5A 26.2(3)
C1A O1A O2A C3A 46.3(2)
C2A O3A C3A O2A 35.7(2)
C2A O3A C3A C4A -87.5(2)
C2A O3A C3A C13A 148.2(2)
C2A N11A C10A O10A 178.8(2)
C2A N11A C10A C9A -4.2(4)
C2A C1A C11A C5A -50.8(3)
C2A C1A C11A C6A 76.0(3)
C2A C1A C12A C8A -70.7(2)
C2A C1A C12A C9A 57.3(2)
C3A O3A C2A N11A -100.5(2)
C3A O3A C2A C1A 25.3(3)
C3A C4A C5A C11A 57.1(3)
C4A C5A C11A C1A -37.5(3)
C4A C5A C11A C6A -164.8(2)
C6A C7A C8A C12A 57.8(3)
C7A C6A C11A C1A 47.8(3)
C7A C6A C11A C5A 175.2(2)
C7A C8A C12A C1A -57.8(3)
C7A C8A C12A C9A 176.3(2)
C10A N11A C2A O3A 144.2(2)
C10A N11A C2A C1A 17.2(3)
C10A C9A C12A C1A -44.1(3)
C10A C9A C12A C8A 81.7(3)
C11A C1A C2A O3A 66.6(2)
C11A C1A C2A N11A -169.95(19)
C11A C1A C12A C8A 55.1(3)
C11A C1A C12A C9A -176.89(19)
C11A C6A C7A C8A -52.7(3)
C12A C1A C2A O3A -166.54(19)
C12A C1A C2A N11A -43.1(3)
C12A C1A C11A C5A -176.75(19)
C12A C1A C11A C6A -50.0(3)
C12A C9A C10A O10A -165.2(2)
C12A C9A C10A N11A 17.8(3)
C13A C3A C4A C5A 146.5(2)
C14A C6A C7A C8A -175.7(2)
C14A C6A C11A C1A 171.0(2)
C14A C6A C11A C5A -61.7(3)
C15A C9A C10A O10A -35.1(3)
C15A C9A C10A N11A 147.9(2)
C15A C9A C12A C1A -172.6(2)
C15A C9A C12A C8A -46.8(3)
O21 C21 C22 C23 -177.7(3)
O22 C21 C22 C23 0.0(5)
C21 C22 C23 C24 173.5(2)
C22 C23 C24 C25 20.3(4)
C22 C23 C24 C29 -156.2(3)
C23 C24 C25 C26 -174.5(3)
C23 C24 C29 C28 174.8(2)
C24 C25 C26 C27 -0.6(4)
C25 C24 C29 C28 -1.8(4)
C25 C26 C27 C28 -1.2(4)
C26 C27 C28 C29 1.4(4)
C27 C28 C29 C24 0.1(4)
C29 C24 C25 C26 2.1(4)
O21A C21A C22A C23A -175.5(3)
O22A C21A C22A C23A 2.8(4)
C21A C22A C23A C24A 174.2(2)
C22A C23A C24A C25A 22.8(4)
C22A C23A C24A C29A -153.7(3)
C23A C24A C25A C26A -173.8(3)
C23A C24A C29A C28A 173.8(3)
C24A C25A C26A C27A -0.6(5)
C25A C24A C29A C28A -2.9(4)
C25A C26A C27A C28A -1.5(5)
C26A C27A C28A C29A 1.4(4)
C27A C28A C29A C24A 0.9(4)
C29A C24A C25A C26A 2.8(4)

_cod_database_fobs_code 2021133
